data_4503535
loop_
_publ_author_name
'Hong, Jung Hoon'
'Oh, Yunghee'
'Kim, Youngmee'
'Kang, Sung Kwon'
'Choi, Jungkweon'
'Kim, Wan Seop'
'Lee, Jong In'
'Kim, Sung-Jin'
'Hur, Nam Hwi'

_publ_section_title
;
 Polymorph Selective Growth of Sodium Tetrakis(2-pyridinecarboxylato)
 Lanthanides and Their Structure Sensitive Properties
;
_journal_issue 4
_journal_name_full 'Crystal Growth &amp; Design'
_journal_page_first 1364
_journal_paper_doi 10.1021/cg7012705
_journal_volume 8
_journal_year 2008
_chemical_compound_source synthesized
_chemical_formula_moiety 'C24 H20 N4 Na O10 Tb'
_chemical_formula_sum 'C24 H20 N4 Na O10 Tb'
_chemical_formula_weight 706.36
_chemical_name_common unknown
_chemical_name_systematic unknown
_space_group_IT_number 179
_symmetry_cell_setting hexagonal
_symmetry_Int_Tables_number 179
_symmetry_space_group_name_Hall 'P 65 2 (0 0 1)'
_symmetry_space_group_name_H-M 'P 65 2 2'
_atom_sites_solution_hydrogens geom
_atom_sites_solution_primary direct
_atom_sites_solution_secondary difmap
_audit_creation_method SHELXL-97
_cell_angle_alpha 90.00
_cell_angle_beta 90.00
_cell_angle_gamma 120.00
_cell_formula_units_Z 12
_cell_length_a 12.5255(5)
_cell_length_b 12.5255(5)
_cell_length_c 59.758(5)
_cell_measurement_reflns_used 5434
_cell_measurement_temperature 100(2)
_cell_measurement_theta_max 26.05
_cell_measurement_theta_min 0.2
_cell_volume 8119.3(8)
_computing_cell_refinement 'Bruker SMART program'
_computing_data_collection 'Bruker SMART program'
_computing_data_reduction 'Bruker SMART program'
_computing_molecular_graphics 'Ortep-3 Ver.1.08'
_computing_publication_material 'enCIFer 1.2'
_computing_structure_refinement 'SHELXL-97 (Sheldrick, 1997)'
_computing_structure_solution 'SHELXS-97 (Sheldrick, 1990)'
_diffrn_ambient_temperature 100(2)
_diffrn_measured_fraction_theta_full 0.998
_diffrn_measured_fraction_theta_max 0.998
_diffrn_measurement_device_type 'transmittance with Laue geometry'
_diffrn_measurement_method 'profile data from \q/2\q scans'
_diffrn_radiation_monochromator graphite
_diffrn_radiation_probe x-ray
_diffrn_radiation_type MoK\a
_diffrn_radiation_wavelength 0.71073
_diffrn_reflns_av_R_equivalents 0.0806
_diffrn_reflns_av_sigmaI/netI 0.0761
_diffrn_reflns_limit_h_max 15
_diffrn_reflns_limit_h_min -15
_diffrn_reflns_limit_k_max 15
_diffrn_reflns_limit_k_min -14
_diffrn_reflns_limit_l_max 73
_diffrn_reflns_limit_l_min -50
_diffrn_reflns_number 45922
_diffrn_reflns_theta_full 26.05
_diffrn_reflns_theta_max 26.05
_diffrn_reflns_theta_min 1.88
_diffrn_source 'fine-focus sealed tube'
_diffrn_source_type 'Bruker APEX CCD'
_diffrn_standards_decay_% 0.3
_diffrn_standards_interval_time 60
_diffrn_standards_number 15
_exptl_absorpt_coefficient_mu 2.691
_exptl_absorpt_correction_T_max 0.764
_exptl_absorpt_correction_T_min 0.686
_exptl_absorpt_correction_type multi-scan
_exptl_absorpt_process_details 'Bruker SADABS'
_exptl_crystal_colour 'clear yellow'
_exptl_crystal_density_diffrn 1.734
_exptl_crystal_density_method 'not measured'
_exptl_crystal_description 'hexagonal rod'
_exptl_crystal_F_000 4176.0
_exptl_crystal_recrystallization_method 'solvent evaporation'
_exptl_crystal_size_max 0.15
_exptl_crystal_size_mid 0.12
_exptl_crystal_size_min 0.10
_refine_diff_density_max 0.327
_refine_diff_density_min -0.358
_refine_diff_density_rms 0.140
_refine_ls_abs_structure_details 'Flack H D (1983), Acta Cryst. A39, 876-881'
_refine_ls_abs_structure_Flack 0.03(3)
_refine_ls_extinction_method none
_refine_ls_goodness_of_fit_ref 1.007
_refine_ls_hydrogen_treatment refxyz
_refine_ls_matrix_type full
_refine_ls_number_parameters 375
_refine_ls_number_reflns 4432
_refine_ls_number_restraints 0
_refine_ls_restrained_S_all 1.007
_refine_ls_R_factor_all 0.0583
_refine_ls_R_factor_gt 0.0453
_refine_ls_shift/su_max 0.021
_refine_ls_shift/su_mean 0.040
_refine_ls_structure_factor_coef Fsqd
_refine_ls_weighting_details 'calc w=1/[\s^2^(Fo^2^)+(0.0373P)^2^+0.0000P] where P=(Fo^2^+2Fc^2^)/3'
_refine_ls_weighting_scheme calc
_refine_ls_wR_factor_gt 0.0692
_refine_ls_wR_factor_ref 0.0822
_reflns_number_gt 2569
_reflns_number_total 3295
_reflns_threshold_expression >2sigma(I)
_cod_data_source_file cg7012705-file003.cif
_cod_data_source_block 2(Tb)100K
_cod_depositor_comments
;
  Moved the _audit_creation_method data item out of the loop.

  Antanas Vaitkus,
  2019-03-01
;
_cod_database_code 4503535

loop_
_symmetry_equiv_pos_as_xyz
'x, y, z'
'-y, x-y, z+2/3'
'-x+y, -x, z+1/3'
'-x, -y, z+1/2'
'y, -x+y, z+1/6'
'x-y, x, z+5/6'
'y, x, -z+2/3'
'x-y, -y, -z'
'-x, -x+y, -z+1/3'
'-y, -x, -z+1/6'
'-x+y, y, -z+1/2'
'x, x-y, -z+5/6'

loop_
_atom_site_label
_atom_site_type_symbol
_atom_site_fract_x
_atom_site_fract_y
_atom_site_fract_z
_atom_site_U_iso_or_equiv
_atom_site_adp_type
_atom_site_occupancy
_atom_site_symmetry_multiplicity
_atom_site_calc_flag
_atom_site_refinement_flags
Tb1 Tb 0.57709(5) 0.47503(5) -0.003576(10) 0.01619(17) Uani 1 1 d .
Na1 Na 0.8038(4) 0.4151(3) 0.03447(9) 0.0258(6) Uani 1 1 d .
O1 O 0.5838(4) 0.6538(3) -0.01892(4) 0.022(2) Uani 1 1 d .
O2 O 0.6238(4) 0.8482(4) -0.01697(5) 0.032(2) Uani 1 1 d .
O3 O 0.6041(4) 0.3886(4) 0.02871(5) 0.023(2) Uani 1 1 d .
O4 O 0.5552(5) 0.2436(5) 0.05417(6) 0.030(3) Uani 1 1 d .
O5 O 0.4298(3) 0.4065(3) -0.03230(4) 0.0191(9) Uani 1 1 d .
O6 O 0.3358(4) 0.2920(4) -0.06210(4) 0.026(2) Uani 1 1 d .
O7 O 0.7749(3) 0.4843(3) -0.00286(6) 0.028(2) Uani 1 1 d .
O8 O 0.9291(3) 0.4758(4) -0.01945(4) 0.024(2) Uani 1 1 d .
N1 N 0.7133(4) 0.6757(4) 0.01778(5) 0.027(2) Uani 1 1 d .
N2 N 0.3741(4) 0.2778(4) 0.01282(6) 0.028(2) Uani 1 1 d .
N3 N 0.5387(5) 0.2765(5) -0.02220(9) 0.027(3) Uani 1 1 d .
N4 N 0.7021(4) 0.5379(5) -0.04079(8) 0.024(3) Uani 1 1 d .
C1 C 0.6344(5) 0.7613(5) -0.0099(2) 0.029(3) Uani 1 1 d .
C2 C 0.7052(5) 0.7747(5) 0.0116(2) 0.020(3) Uani 1 1 d .
C3 C 0.7600(5) 0.8848(5) 0.0232(2) 0.026(3) Uani 1 1 d .
H3 H 0.7550 0.9520 0.0178 0.032 Uiso 1 1 calc R
C4 C 0.8223(5) 0.8939(6) 0.0429(2) 0.025(3) Uani 1 1 d .
H4 H 0.8586 0.9665 0.0512 0.030 Uiso 1 1 calc R
C5 C 0.8288(6) 0.7945(7) 0.0497(2) 0.030(3) Uani 1 1 d .
H5 H 0.8709 0.7986 0.0628 0.036 Uiso 1 1 calc R
C6 C 0.7716(6) 0.6840(6) 0.0370(2) 0.028(3) Uani 1 1 d .
H6 H 0.7746 0.6156 0.0422 0.034 Uiso 1 1 calc R
C7 C 0.5253(7) 0.2930(8) 0.0394(2) 0.028(4) Uani 1 1 d .
C8 C 0.3948(5) 0.2386(6) 0.0329(2) 0.027(3) Uani 1 1 d .
C9 C 0.3033(6) 0.1531(6) 0.0457(3) 0.033(4) Uani 1 1 d .
H9 H 0.3212 0.1265 0.0589 0.040 Uiso 1 1 calc R
C10 C 0.1777(6) 0.1039(6) 0.0386(2) 0.031(3) Uani 1 1 d .
H10 H 0.1125 0.0473 0.0474 0.037 Uiso 1 1 calc R
C11 C 0.1567(6) 0.1426(6) 0.0185(3) 0.035(4) Uani 1 1 d .
H11 H 0.0771 0.1127 0.0131 0.042 Uiso 1 1 calc R
C12 C 0.2617(6) 0.2308(6) 0.0062(2) 0.029(3) Uani 1 1 d .
H12 H 0.2479 0.2561 -0.0076 0.035 Uiso 1 1 calc R
C13 C 0.4055(6) 0.3184(6) -0.0450(2) 0.029(3) Uani 1 1 d .
C14 C 0.4617(6) 0.2406(6) -0.0395(2) 0.023(3) Uani 1 1 d .
C15 C 0.4362(6) 0.1327(6) -0.0517(2) 0.033(4) Uani 1 1 d .
H15 H 0.3858 0.1104 -0.0643 0.039 Uiso 1 1 calc R
C16 C 0.4843(6) 0.0628(6) -0.0452(2) 0.029(3) Uani 1 1 d .
H16 H 0.4654 -0.0088 -0.0530 0.035 Uiso 1 1 calc R
C17 C 0.5625(6) 0.0979(6) -0.0268(2) 0.031(3) Uani 1 1 d .
H17 H 0.5968 0.0510 -0.0220 0.037 Uiso 1 1 calc R
C18 C 0.5870(6) 0.2044(6) -0.0159(2) 0.024(3) Uani 1 1 d .
H18 H 0.6394 0.2288 -0.0036 0.029 Uiso 1 1 calc R
C19 C 0.8365(6) 0.4903(6) -0.0196(2) 0.023(3) Uani 1 1 d .
C20 C 0.8025(5) 0.5215(6) -0.0418(2) 0.024(3) Uani 1 1 d .
C21 C 0.8704(6) 0.5410(6) -0.0610(2) 0.026(3) Uani 1 1 d .
H21 H 0.9385 0.5299 -0.0609 0.031 Uiso 1 1 calc R
C22 C 0.8389(6) 0.5759(6) -0.0797(2) 0.034(3) Uani 1 1 d .
H22 H 0.8857 0.5882 -0.0926 0.041 Uiso 1 1 calc R
C23 C 0.7354(6) 0.5953(6) -0.0809(2) 0.035(4) Uani 1 1 d .
H23 H 0.7122 0.6192 -0.0939 0.042 Uiso 1 1 calc R
C24 C 0.6694(6) 0.5739(6) -0.0595(2) 0.033(3) Uani 1 1 d .
H24 H 0.6019 0.5859 -0.0589 0.039 Uiso 1 1 calc R
O9 O 0.8327(5) 0.4890(5) 0.06985(7) 0.046(3) Uani 1 1 d .
O10 O 0.7544(5) 0.2456(5) 0.0557(7) 0.056(3) Uani 1 1 d .
H25 H 0.791(2) 0.524(4) 0.074(2) 0.065(5) Uiso 1 1 d .
H26 H 0.912(2) 0.522(4) 0.073(2) 0.065(5) Uiso 1 1 d .
H27 H 0.685(2) 0.213(4) 0.055(2) 0.075(5) Uiso 1 1 d .
H28 H 0.776(2) 0.309(4) 0.062(2) 0.075(5) Uiso 1 1 d .

loop_
_atom_site_aniso_label
_atom_site_aniso_U_11
_atom_site_aniso_U_22
_atom_site_aniso_U_33
_atom_site_aniso_U_23
_atom_site_aniso_U_13
_atom_site_aniso_U_12
Tb1 0.0114(3) 0.0136(3) 0.0241(3) -0.0013(2) -0.0026(2) 0.0066(2)
Na1 0.025(3) 0.029(3) 0.039(3) 0.000(3) -0.001(2) 0.005(2)
O1 0.026(5) 0.014(5) 0.026(5) -0.003(4) -0.003(4) 0.010(4)
O2 0.023(6) 0.027(5) 0.028(6) -0.002(4) -0.002(3) 0.007(5)
O3 0.020(5) 0.021(5) 0.024(5) 0.007(4) -0.005(4) 0.004(4)
O4 0.031(7) 0.033(8) 0.031(7) 0.008(6) -0.009(5) 0.010(6)
O5 0.026(4) 0.029(5) 0.026(5) -0.004(4) -0.007(4) 0.011(4)
O6 0.023(5) 0.026(5) 0.026(5) -0.009(4) -0.005(4) 0.010(4)
O7 0.027(4) 0.021(4) 0.020(5) -0.009(4) -0.001(4) 0.013(4)
O8 0.025(4) 0.025(4) 0.031(5) -0.003(4) -0.002(4) 0.014(4)
N1 0.020(5) 0.028(6) 0.024(5) -0.006(4) -0.002(4) 0.011(5)
N2 0.027(5) 0.025(6) 0.030(6) -0.004(5) -0.003(4) 0.005(4)
N3 0.027(6) 0.024(6) 0.036(7) -0.008(5) -0.008(5) 0.007(5)
N4 0.024(5) 0.026(6) 0.033(7) -0.005(5) -0.003(5) 0.010(5)
C1 0.021(6) 0.028(7) 0.021(7) -0.002(5) 0.000(5) 0.002(5)
C2 0.023(6) 0.024(6) 0.027(7) -0.002(5) -0.002(5) 0.003(5)
C3 0.026(7) 0.028(6) 0.030(9) 0.005(6) 0.002(3) 0.003(5)
C4 0.026(7) 0.025(7) 0.030(8) -0.012(6) -0.006(6) 0.004(6)
C5 0.028(7) 0.036(9) 0.029(8) -0.011(7) -0.006(6) 0.009(7)
C6 0.031(8) 0.031(8) 0.033(8) 0.006(6) -0.007(6) 0.014(7)
C7 0.033(8) 0.031(10) 0.036(9) 0.013(8) 0.003(7) 0.015(8)
C8 0.032(7) 0.036(7) 0.020(9) 0.011(6) 0.009(6) 0.004(6)
C9 0.028(8) 0.026(8) 0.027(5) 0.010(7) 0.006(3) 0.005(3)
C10 0.024(7) 0.026(7) 0.039(3) 0.003(7) -0.002(6) -0.002(6)
C11 0.025(7) 0.022(8) 0.037(5) 0.008(7) -0.008(7) 0.007(6)
C12 0.034(8) 0.027(7) 0.027(7) -0.008(6) -0.003(6) 0.007(6)
C13 0.030(7) 0.026(7) 0.021(7) 0.004(5) 0.007(6) 0.008(6)
C14 0.035(6) 0.021(7) 0.030(7) -0.003(5) 0.007(6) 0.007(6)
C15 0.030(4) 0.022(8) 0.037(6) -0.006(6) -0.009(7) 0.007(7)
C16 0.038(8) 0.023(7) 0.036(8) -0.005(6) -0.010(6) 0.011(7)
C17 0.034(8) 0.029(7) 0.036(8) 0.007(6) 0.012(7) 0.007(6)
C18 0.028(7) 0.027(7) 0.032(8) -0.003(6) -0.008(6) 0.015(6)
C19 0.024(7) 0.023(7) 0.033(9) -0.003(6) -0.007(6) 0.006(6)
C20 0.024(7) 0.026(6) 0.034(8) 0.002(6) -0.002(6) 0.002(6)
C21 0.023(8) 0.039(9) 0.021(7) 0.007(6) 0.011(6) 0.010(7)
C22 0.032(8) 0.039(9) 0.025(8) -0.006(7) 0.015(6) 0.013(7)
C23 0.037(8) 0.030(9) 0.043(9) 0.011(7) 0.009(7) 0.020(7)
C24 0.025(8) 0.029(8) 0.046(9) 0.017(7) 0.000(7) 0.014(7)
O9 0.040(7) 0.048(7) 0.035(6) -0.003(5) -0.002(5) 0.013(6)
O10 0.045(7) 0.058(6) 0.044(6) -0.004(5) -0.003(5) 0.015(6)

loop_
_atom_type_symbol
_atom_type_description
_atom_type_scat_dispersion_real
_atom_type_scat_dispersion_imag
_atom_type_scat_source
C C 0.0033 0.0016 'International Tables Vol C Tables 4.2.6.8 and 6.1.1.4'
H H 0.0000 0.0000 'International Tables Vol C Tables 4.2.6.8 and 6.1.1.4'
N N 0.0061 0.0033 'International Tables Vol C Tables 4.2.6.8 and 6.1.1.4'
O O 0.0106 0.0060 'International Tables Vol C Tables 4.2.6.8 and 6.1.1.4'
Tb Tb -0.1723 4.1537 'International Tables Vol C Tables 4.2.6.8 and 6.1.1.4'
Na Na 0.0362 0.0249 'International Tables Vol C Tables 4.2.6.8 and 6.1.1.4'

loop_
_geom_angle_atom_site_label_1
_geom_angle_atom_site_label_2
_geom_angle_atom_site_label_3
_geom_angle
O3 Tb1 O5 135.21(14)
O3 Tb1 O1 144.54(12)
O5 Tb1 O1 73.38(12)
O3 Tb1 O7 67.9(3)
O5 Tb1 O7 128.97(13)
O1 Tb1 O7 114.0(3)
O3 Tb1 N3 84.72(16)
O5 Tb1 N3 65.9(3)
O1 Tb1 N3 130.68(14)
O7 Tb1 N3 75.1(3)
O3 Tb1 N1 82.10(14)
O5 Tb1 N1 137.67(14)
O1 Tb1 N1 64.94(13)
O7 Tb1 N1 77.3(3)
N3 Tb1 N1 152.3(3)
O3 Tb1 N4 130.2(3)
O5 Tb1 N4 74.3(3)
O1 Tb1 N4 69.7(3)
O7 Tb1 N4 63.6(3)
N3 Tb1 N4 73.32(18)
N1 Tb1 N4 97.1(3)
O3 Tb1 N2 63.9(3)
O5 Tb1 N2 73.82(12)
O1 Tb1 N2 125.2(3)
O7 Tb1 N2 120.78(14)
N3 Tb1 N2 68.4(3)
N1 Tb1 N2 125.37(12)
N4 Tb1 N2 137.51(14)
O3 Tb1 Na1 32.3(2)
O5 Tb1 Na1 148.4(2)
O1 Tb1 Na1 134.6(2)
O7 Tb1 Na1 36.1(2)
N3 Tb1 Na1 82.5(3)
N1 Tb1 Na1 73.3(2)
N4 Tb1 Na1 99.6(2)
N2 Tb1 Na1 93.1(2)
O9 Na1 O3 97.7(4)
O9 Na1 O7 135.8(4)
O3 Na1 O7 65.9(3)
O9 Na1 O4 79.8(4)
O3 Na1 O4 46.7(3)
O7 Na1 O4 108.8(3)
O9 Na1 C7 91.4(4)
O3 Na1 C7 23.4(3)
O7 Na1 C7 86.1(4)
O4 Na1 C7 23.6(3)
O9 Na1 Tb1 116.0(3)
O3 Na1 Tb1 31.4(2)
O7 Na1 Tb1 35.04(19)
O4 Na1 Tb1 77.1(2)
C7 Na1 Tb1 53.5(3)
C1 O1 Tb1 126.2(8)
C7 O3 Tb1 128.9(8)
C7 O3 Na1 108.9(8)
Tb1 O3 Na1 116.4(4)
C7 O4 Na1 80.0(9)
C13 O5 Tb1 124.7(8)
C19 O7 Tb1 125.4(7)
C19 O7 Na1 123.2(7)
Tb1 O7 Na1 108.9(3)
C2 N1 C6 117.1(11)
C2 N1 Tb1 116.5(7)
C6 N1 Tb1 125.0(4)
C12 N2 C8 117.9(11)
C12 N2 Tb1 128.4(9)
C8 N2 Tb1 112.7(7)
C14 N3 C18 118.4(11)
C14 N3 Tb1 115.0(9)
C18 N3 Tb1 126.6(9)
C24 N4 C20 118.0(12)
C24 N4 Tb1 124.9(9)
C20 N4 Tb1 116.7(8)
O2 C1 O1 124.5(12)
O2 C1 C2 120.4(11)
O1 C1 C2 115.1(11)
N1 C2 C3 123.5(11)
N1 C2 C1 116.2(10)
C3 C2 C1 120.3(11)
C4 C3 C2 119.1(12)
C5 C4 C3 118.2(12)
C4 C5 C6 120.2(12)
N1 C6 C5 121.7(12)
O4 C7 O3 122.7(14)
O4 C7 C8 120.0(13)
O3 C7 C8 117.3(12)
O4 C7 Na1 76.3(9)
O3 C7 Na1 47.7(7)
C8 C7 Na1 159.0(10)
C9 C8 N2 123.0(13)
C9 C8 C7 121.5(13)
N2 C8 C7 115.6(11)
C8 C9 C10 119.1(14)
C4 C3 H3 120.5
C2 C3 H3 120.5
C5 C4 H4 120.6
C3 C4 H4 120.6
C4 C5 H5 120.7
C6 C5 H5 120.7
N1 C6 H6 118.3
C5 C6 H6 118.3
C10 C9 H9 120.1
C8 C9 H9 120.1
C9 C10 H10 120.6
C11 C10 H10 120.6
C10 C11 H11 120.7
C12 C11 H11 120.7
N2 C12 H12 118.4
C11 C12 H12 118.4
C16 C15 H15 120.4
C14 C15 H15 120.4
C17 C16 H16 120.6
C15 C16 H16 120.6
C16 C17 H17 120.1
C18 C17 H17 120.1
N3 C18 H18 118.6
C17 C18 H18 118.6
C20 C21 H21 120.3
C21 C22 H22 119.0
C23 C22 H22 118.0
C24 C23 H23 123.0
C22 C23 H23 123.0
N4 C24 H24 118.7
C23 C24 H24 118.7

loop_
_geom_bond_atom_site_label_1
_geom_bond_atom_site_label_2
_geom_bond_distance
Tb1 O3 2.318(4)
Tb1 O5 2.346(3)
Tb1 O1 2.382(8)
Tb1 O7 2.421(8)
Tb1 N3 2.541(11)
Tb1 N1 2.563(4)
Tb1 N4 2.605(5)
Tb1 N2 2.692(10)
Tb1 Na1 3.991(5)
Na1 O9 2.263(11)
Na1 O3 2.377(9)
Na1 O7 2.485(10)
Na1 O4 3.002(12)
Na1 C7 3.042(16)
O1 C1 1.285(14)
O2 C1 1.234(15)
O3 C7 1.278(17)
O4 C7 1.239(16)
O5 C13 1.244(14)
O6 C13 1.278(14)
O7 C19 1.241(15)
O8 C19 1.261(14)
N1 C2 1.346(15)
N1 C6 1.338(15)
N2 C12 1.288(16)
N2 C8 1.367(16)
N3 C14 1.328(16)
N3 C18 1.368(17)
N4 C24 1.342(16)
N4 C20 1.374(15)
C1 C2 1.520(18)
C2 C3 1.382(16)
C3 C4 1.385(18)
C4 C5 1.351(19)
C5 C6 1.418(19)
C7 C8 1.475(19)
C8 C9 1.349(19)
C9 C10 1.438(18)
C10 C11 1.37(2)
C11 C12 1.428(18)
C13 C14 1.496(17)
C14 C15 1.426(17)
C15 C16 1.345(19)
C16 C17 1.390(19)
C17 C18 1.373(18)
C19 C20 1.507(17)
C20 C21 1.374(17)
C21 C22 1.331(18)
C22 C23 1.435(19)
C23 C24 1.472(19)
C3 H3 0.9300
C4 H4 0.9300
C5 H5 0.9300
C6 H6 0.9300
C9 H9 0.9300
C10 H10 0.9300
C11 H11 0.9300
C12 H12 0.9300
C15 H15 0.9300
C16 H16 0.9300
C17 H17 0.9300
C18 H18 0.9300
C21 H21 0.9300
C22 H22 0.9300
C23 H23 0.9300
C24 H24 0.9300
